data_7235489
loop_
_publ_author_name
'Lin, Yuqing'
'Luo, Puying'
'Zheng, Qiang'
'Liu, Yumei'
'Sang, Xiaoyan'
'Ding, Qiuping'

_publ_section_title
;
 Efficient construction of C--S and C--N bonds via metal-free reductive
 coupling of N-tosylhydrazones with benzo[d]thiazole-2-thiol
;
_journal_issue 32
_journal_name_full 'RSC Adv.'
_journal_page_first 16855
_journal_paper_doi 10.1039/C4RA00590B
_journal_volume 4
_journal_year 2014
_chemical_formula_moiety 'C14 H10 Br N S2'
_chemical_formula_sum 'C14 H10 Br N S2'
_chemical_formula_weight 336.26
_space_group_IT_number 60
_space_group_name_Hall '-P 2n 2ab'
_space_group_name_H-M_alt 'P b c n'
_symmetry_cell_setting orthorhombic
_symmetry_space_group_name_Hall '-P 2n 2ab'
_symmetry_space_group_name_H-M 'P b c n'
_atom_sites_solution_hydrogens geom
_atom_sites_solution_primary direct
_atom_sites_solution_secondary difmap
_audit_creation_method SHELXL-97
_cell_angle_alpha 90.00
_cell_angle_beta 90.00
_cell_angle_gamma 90.00
_cell_formula_units_Z 8
_cell_length_a 15.095(3)
_cell_length_b 5.7769(10)
_cell_length_c 31.466(5)
_cell_measurement_reflns_used 4575
_cell_measurement_temperature 298(2)
_cell_measurement_theta_max 26.41
_cell_measurement_theta_min 2.69
_cell_volume 2743.9(8)
_computing_cell_refinement 'SAINT (Bruker, 2002)'
_computing_data_collection 'SMART (Bruker, 2002)'
_computing_data_reduction SAINT
_computing_molecular_graphics 'XP (Bruker, 2002)'
_computing_publication_material 'SHELXL-97 (Bruker, 2002)'
_computing_structure_refinement 'SHELXL-97 (Sheldrick, 1997)'
_computing_structure_solution 'SHELXS-97 (Sheldrick, 1997)'
_diffrn_ambient_temperature 298(2)
_diffrn_measured_fraction_theta_full 0.978
_diffrn_measured_fraction_theta_max 0.978
_diffrn_measurement_device_type 'Bruker APEX II area-detector diffractometer'
_diffrn_measurement_method '\f and \w scans'
_diffrn_radiation_monochromator graphite
_diffrn_radiation_source 'fine-focus sealed tube'
_diffrn_radiation_type MoK\a
_diffrn_radiation_wavelength 0.71073
_diffrn_reflns_av_R_equivalents 0.0279
_diffrn_reflns_av_sigmaI/netI 0.0283
_diffrn_reflns_limit_h_max 18
_diffrn_reflns_limit_h_min -8
_diffrn_reflns_limit_k_max 6
_diffrn_reflns_limit_k_min -6
_diffrn_reflns_limit_l_max 34
_diffrn_reflns_limit_l_min -38
_diffrn_reflns_number 11396
_diffrn_reflns_theta_full 25.50
_diffrn_reflns_theta_max 25.50
_diffrn_reflns_theta_min 1.87
_exptl_absorpt_coefficient_mu 3.280
_exptl_absorpt_correction_T_max 0.5458
_exptl_absorpt_correction_T_min 0.4200
_exptl_absorpt_correction_type multi-scan
_exptl_absorpt_process_details 'SADABS (Bruker, 2002)'
_exptl_crystal_colour Yellow
_exptl_crystal_density_diffrn 1.628
_exptl_crystal_density_method 'not measured'
_exptl_crystal_description Block
_exptl_crystal_F_000 1344
_exptl_crystal_size_max 0.32
_exptl_crystal_size_mid 0.25
_exptl_crystal_size_min 0.21
_refine_diff_density_max 0.454
_refine_diff_density_min -0.588
_refine_diff_density_rms 0.095
_refine_ls_extinction_method none
_refine_ls_goodness_of_fit_ref 1.059
_refine_ls_hydrogen_treatment constr
_refine_ls_matrix_type full
_refine_ls_number_parameters 163
_refine_ls_number_reflns 2489
_refine_ls_number_restraints 0
_refine_ls_restrained_S_all 1.059
_refine_ls_R_factor_all 0.0978
_refine_ls_R_factor_gt 0.0894
_refine_ls_shift/su_max 0.001
_refine_ls_shift/su_mean 0.000
_refine_ls_structure_factor_coef Fsqd
_refine_ls_weighting_details 'calc w=1/[\s^2^(Fo^2^)+(0.0290P)^2^+28.0982P] where P=(Fo^2^+2Fc^2^)/3'
_refine_ls_weighting_scheme calc
_refine_ls_wR_factor_gt 0.1886
_refine_ls_wR_factor_ref 0.1916
_reflns_number_gt 2174
_reflns_number_total 2489
_reflns_threshold_expression I>2\s(I)
_cod_data_source_file c4ra00590b2.cif
_cod_data_source_block mo_20120103a_0m
_cod_depositor_comments
;
The following automatic conversions were performed:

data item '_exptl_absorpt_correction_type' value 'Multi-scan' was
changed to 'multi-scan' in accordance with the
/home/saulius/struct/COD-crude-data/automatic-downloads/DataCite-retrospective/RSC/depositions/lib/dictionaries/cif_core.dic
dictionary named 'cif_core.dic' version 2.4.2 last updated on
2011-04-26.

data item '_symmetry_cell_setting' value 'Orthorhombic' was changed
to 'orthorhombic' in accordance with the
/home/saulius/struct/COD-crude-data/automatic-downloads/DataCite-retrospective/RSC/depositions/lib/dictionaries/cif_core.dic
dictionary named 'cif_core.dic' version 2.4.2 last updated on
2011-04-26.

Automatic conversion script
Id: cif_fix_values 6909 2019-04-08 15:41:33Z antanas 
;
_cod_database_code 7235489

loop_
_symmetry_equiv_pos_as_xyz
'x, y, z'
'-x+1/2, -y+1/2, z+1/2'
'x+1/2, -y+1/2, -z'
'-x, y, -z+1/2'
'-x, -y, -z'
'x-1/2, y-1/2, -z-1/2'
'-x-1/2, y-1/2, z'
'x, -y, z-1/2'

loop_
_atom_site_label
_atom_site_type_symbol
_atom_site_fract_x
_atom_site_fract_y
_atom_site_fract_z
_atom_site_U_iso_or_equiv
_atom_site_adp_type
_atom_site_occupancy
_atom_site_symmetry_multiplicity
_atom_site_calc_flag
_atom_site_refinement_flags
Br1 Br 0.14973(10) 0.3636(2) 0.78078(3) 0.1017(5) Uani 1 1 d .
S1 S 0.17570(15) -0.1480(3) 1.08155(7) 0.0569(5) Uani 1 1 d .
S2 S 0.14935(18) 0.0324(4) 0.99392(6) 0.0637(6) Uani 1 1 d .
N1 N 0.0981(4) 0.2460(10) 1.06629(18) 0.0456(14) Uani 1 1 d .
C1 C 0.1451(5) 0.0199(12) 1.1244(2) 0.0466(17) Uani 1 1 d .
C2 C 0.1544(6) -0.0292(14) 1.1678(2) 0.059(2) Uani 1 1 d .
H2 H 0.1813 -0.1648 1.1772 0.070 Uiso 1 1 calc R
C3 C 0.1220(7) 0.1318(16) 1.1958(3) 0.071(3) Uani 1 1 d .
H3 H 0.1278 0.1052 1.2249 0.085 Uiso 1 1 calc R
C4 C 0.0806(6) 0.3347(15) 1.1820(3) 0.062(2) Uani 1 1 d .
H4 H 0.0587 0.4387 1.2020 0.074 Uiso 1 1 calc R
C5 C 0.0717(5) 0.3832(13) 1.1394(2) 0.0497(18) Uani 1 1 d .
H5 H 0.0450 0.5195 1.1302 0.060 Uiso 1 1 calc R
C6 C 0.1038(5) 0.2221(12) 1.1108(2) 0.0424(16) Uani 1 1 d .
C7 C 0.1328(5) 0.0697(12) 1.0483(2) 0.0445(17) Uani 1 1 d .
C8 C 0.0947(6) 0.2878(14) 0.9741(2) 0.060(2) Uani 1 1 d .
H8A H 0.0317 0.2791 0.9799 0.072 Uiso 1 1 calc R
H8B H 0.1182 0.4242 0.9881 0.072 Uiso 1 1 calc R
C9 C 0.1102(5) 0.3040(13) 0.9266(2) 0.0469(17) Uani 1 1 d .
C10 C 0.1534(5) 0.4898(13) 0.9095(3) 0.056(2) Uani 1 1 d .
H10 H 0.1760 0.6038 0.9273 0.067 Uiso 1 1 calc R
C11 C 0.1641(6) 0.5107(15) 0.8654(3) 0.059(2) Uani 1 1 d .
H11 H 0.1901 0.6418 0.8536 0.071 Uiso 1 1 calc R
C12 C 0.1354(6) 0.3342(15) 0.8403(2) 0.056(2) Uani 1 1 d .
C13 C 0.0931(6) 0.1453(14) 0.8563(3) 0.057(2) Uani 1 1 d .
H13 H 0.0719 0.0300 0.8383 0.068 Uiso 1 1 calc R
C14 C 0.0823(5) 0.1287(13) 0.9000(2) 0.0520(19) Uani 1 1 d .
H14 H 0.0558 -0.0025 0.9115 0.062 Uiso 1 1 calc R

loop_
_atom_site_aniso_label
_atom_site_aniso_U_11
_atom_site_aniso_U_22
_atom_site_aniso_U_33
_atom_site_aniso_U_23
_atom_site_aniso_U_13
_atom_site_aniso_U_12
Br1 0.1412(12) 0.1139(10) 0.0499(5) 0.0077(6) 0.0087(6) 0.0255(9)
S1 0.0756(14) 0.0368(10) 0.0583(11) 0.0023(9) -0.0035(10) 0.0098(10)
S2 0.0963(17) 0.0492(12) 0.0457(11) -0.0025(9) 0.0039(11) 0.0159(12)
N1 0.059(4) 0.037(3) 0.040(3) -0.001(3) 0.000(3) 0.002(3)
C1 0.054(4) 0.036(4) 0.049(4) 0.003(3) -0.007(4) 0.003(3)
C2 0.075(6) 0.046(4) 0.055(4) 0.010(4) -0.021(4) 0.004(4)
C3 0.101(7) 0.067(6) 0.044(4) 0.003(4) -0.013(5) 0.002(6)
C4 0.084(6) 0.051(5) 0.051(4) -0.007(4) -0.006(4) -0.001(5)
C5 0.060(5) 0.039(4) 0.049(4) -0.005(3) -0.006(4) 0.001(4)
C6 0.045(4) 0.037(4) 0.046(4) 0.003(3) -0.006(3) -0.006(3)
C7 0.048(4) 0.040(4) 0.045(4) -0.001(3) 0.001(3) -0.001(3)
C8 0.068(6) 0.054(5) 0.058(5) 0.000(4) -0.012(4) 0.010(4)
C9 0.050(4) 0.041(4) 0.050(4) 0.001(3) -0.010(3) 0.002(3)
C10 0.064(5) 0.040(4) 0.064(5) -0.011(4) -0.014(4) -0.004(4)
C11 0.061(5) 0.047(4) 0.070(5) 0.003(4) -0.002(4) -0.003(4)
C12 0.063(5) 0.058(5) 0.048(4) 0.000(4) -0.007(4) 0.009(4)
C13 0.068(5) 0.044(4) 0.058(5) -0.010(4) -0.015(4) 0.004(4)
C14 0.059(5) 0.040(4) 0.056(4) 0.004(3) -0.008(4) -0.007(4)

loop_
_atom_type_symbol
_atom_type_description
_atom_type_scat_dispersion_real
_atom_type_scat_dispersion_imag
_atom_type_scat_source
C C 0.0033 0.0016 'International Tables Vol C Tables 4.2.6.8 and 6.1.1.4'
H H 0.0000 0.0000 'International Tables Vol C Tables 4.2.6.8 and 6.1.1.4'
Br Br -0.2901 2.4595 'International Tables Vol C Tables 4.2.6.8 and 6.1.1.4'
N N 0.0061 0.0033 'International Tables Vol C Tables 4.2.6.8 and 6.1.1.4'
S S 0.1246 0.1234 'International Tables Vol C Tables 4.2.6.8 and 6.1.1.4'

loop_
_geom_angle_atom_site_label_1
_geom_angle_atom_site_label_2
_geom_angle_atom_site_label_3
_geom_angle
C1 S1 C7 88.0(3)
C7 S2 C8 99.9(4)
C7 N1 C6 109.7(6)
C6 C1 C2 121.0(7)
C6 C1 S1 110.5(5)
C2 C1 S1 128.4(6)
C3 C2 C1 117.0(7)
C3 C2 H2 121.5
C1 C2 H2 121.5
C2 C3 C4 121.9(8)
C2 C3 H3 119.1
C4 C3 H3 119.1
C5 C4 C3 121.2(8)
C5 C4 H4 119.4
C3 C4 H4 119.4
C4 C5 C6 117.6(7)
C4 C5 H5 121.2
C6 C5 H5 121.2
C5 C6 C1 121.3(7)
C5 C6 N1 124.1(7)
C1 C6 N1 114.6(7)
N1 C7 S2 126.3(6)
N1 C7 S1 117.2(5)
S2 C7 S1 116.3(4)
C9 C8 S2 108.7(6)
C9 C8 H8A 109.9
S2 C8 H8A 109.9
C9 C8 H8B 109.9
S2 C8 H8B 109.9
H8A C8 H8B 108.3
C10 C9 C14 119.0(7)
C10 C9 C8 120.7(7)
C14 C9 C8 120.3(7)
C9 C10 C11 120.8(7)
C9 C10 H10 119.6
C11 C10 H10 119.6
C12 C11 C10 118.2(8)
C12 C11 H11 120.9
C10 C11 H11 120.9
C13 C12 C11 122.5(8)
C13 C12 Br1 119.3(6)
C11 C12 Br1 118.0(7)
C12 C13 C14 118.4(7)
C12 C13 H13 120.8
C14 C13 H13 120.8
C9 C14 C13 120.9(7)
C9 C14 H14 119.5
C13 C14 H14 119.5

loop_
_geom_bond_atom_site_label_1
_geom_bond_atom_site_label_2
_geom_bond_distance
Br1 C12 1.894(8)
S1 C1 1.724(8)
S1 C7 1.759(7)
S2 C7 1.743(7)
S2 C8 1.802(8)
N1 C7 1.277(9)
N1 C6 1.409(9)
C1 C6 1.392(10)
C1 C2 1.402(10)
C2 C3 1.371(12)
C2 H2 0.9300
C3 C4 1.398(12)
C3 H3 0.9300
C4 C5 1.377(10)
C4 H4 0.9300
C5 C6 1.384(10)
C5 H5 0.9300
C8 C9 1.517(10)
C8 H8A 0.9700
C8 H8B 0.9700
C9 C10 1.366(11)
C9 C14 1.380(10)
C10 C11 1.401(11)
C10 H10 0.9300
C11 C12 1.360(11)
C11 H11 0.9300
C12 C13 1.360(12)
C13 C14 1.389(10)
C13 H13 0.9300
C14 H14 0.9300

loop_
_geom_torsion_atom_site_label_1
_geom_torsion_atom_site_label_2
_geom_torsion_atom_site_label_3
_geom_torsion_atom_site_label_4
_geom_torsion
C7 S1 C1 C6 1.3(6)
C7 S1 C1 C2 178.8(8)
C6 C1 C2 C3 -0.8(12)
S1 C1 C2 C3 -178.1(7)
C1 C2 C3 C4 0.8(14)
C2 C3 C4 C5 -1.0(15)
C3 C4 C5 C6 1.1(13)
C4 C5 C6 C1 -1.2(12)
C4 C5 C6 N1 178.9(8)
C2 C1 C6 C5 1.1(12)
S1 C1 C6 C5 178.8(6)
C2 C1 C6 N1 -179.0(7)
S1 C1 C6 N1 -1.3(8)
C7 N1 C6 C5 -179.6(7)
C7 N1 C6 C1 0.5(9)
C6 N1 C7 S2 -174.4(6)
C6 N1 C7 S1 0.6(9)
C8 S2 C7 N1 -5.6(8)
C8 S2 C7 S1 179.4(5)
C1 S1 C7 N1 -1.1(6)
C1 S1 C7 S2 174.3(5)
C7 S2 C8 C9 173.8(6)
S2 C8 C9 C10 -119.2(7)
S2 C8 C9 C14 59.6(9)
C14 C9 C10 C11 4.3(12)
C8 C9 C10 C11 -176.9(8)
C9 C10 C11 C12 -4.2(12)
C10 C11 C12 C13 3.4(13)
C10 C11 C12 Br1 179.8(6)
C11 C12 C13 C14 -2.8(13)
Br1 C12 C13 C14 -179.1(6)
C10 C9 C14 C13 -3.6(12)
C8 C9 C14 C13 177.6(7)
C12 C13 C14 C9 2.8(13)
